data_4304835
loop_
_publ_author_name
'Jingquan Sha'
'Jun Peng'
'Yaqan Lan'
'Zhongmin Su'
'Haijun Pang'
'Aixiang Tian'
'Pengpeng Zhang'
'Min Zhu'

_publ_section_title
;
pH-Dependent Assembly of Hybrids Based on Wells-Dawson POM/Ag Chemistry
;
_journal_name_full 'Inorganic Chemistry'
_journal_page_first 5145
_journal_page_last 5153
_journal_paper_doi 10.1021/ic702407y
_journal_volume 47
_journal_year 2008
_chemical_formula_sum 'C25 H24 Ag0 K N5 O64 P2 W18'
_chemical_formula_weight 4828.8
_chemical_name_systematic
; 
 ? 
;
_space_group_IT_number 2
_symmetry_cell_setting triclinic
_symmetry_space_group_name_Hall '-P 1'
_symmetry_space_group_name_H-M 'P -1'
_atom_sites_solution_hydrogens geom
_atom_sites_solution_primary direct
_atom_sites_solution_secondary difmap
_audit_creation_method SHELXL-97
_cell_angle_alpha 78.04(3)
_cell_angle_beta 83.03(3)
_cell_angle_gamma 67.66(3)
_cell_formula_units_Z 2
_cell_length_a 13.394(3)
_cell_length_b 14.177(3)
_cell_length_c 26.955(5)
_cell_measurement_temperature 293(2)
_cell_measurement_theta_max 25.00
_cell_measurement_theta_min 3.03
_cell_volume 4626(2)
_computing_cell_refinement 'RAPID AUTO'
_computing_data_collection 'RAPID AUTO'
_computing_data_reduction 'RAPID AUTO'
_computing_structure_refinement 'SHELXL-97 (Sheldrick, 1997)'
_computing_structure_solution 'SHELXS-97 (Sheldrick, 1990)'
_diffrn_ambient_temperature 293(2)
_diffrn_detector_area_resol_mean 0.01
_diffrn_measured_fraction_theta_full 0.993
_diffrn_measured_fraction_theta_max 0.993
_diffrn_measurement_device_type 'Bruker SMART-CCD'
_diffrn_measurement_method Oscillation
_diffrn_radiation_monochromator graphite
_diffrn_radiation_source 'fine-focus sealed tube'
_diffrn_radiation_type MoK\a
_diffrn_radiation_wavelength 0.71073
_diffrn_reflns_av_R_equivalents 0.0975
_diffrn_reflns_av_sigmaI/netI 0.1299
_diffrn_reflns_limit_h_max 15
_diffrn_reflns_limit_h_min -15
_diffrn_reflns_limit_k_max 16
_diffrn_reflns_limit_k_min -16
_diffrn_reflns_limit_l_max 31
_diffrn_reflns_limit_l_min -32
_diffrn_reflns_number 36356
_diffrn_reflns_theta_full 25.00
_diffrn_reflns_theta_max 25.00
_diffrn_reflns_theta_min 3.03
_exptl_absorpt_coefficient_mu 22.717
_exptl_absorpt_correction_type numerical
_exptl_absorpt_process_details 'ABSCOR by T.Higashi    8 March, 1995'
_exptl_crystal_colour black
_exptl_crystal_density_diffrn 3.464
_exptl_crystal_density_method 'not measured'
_exptl_crystal_description bar
_exptl_crystal_F_000 4936
_refine_diff_density_max 3.956
_refine_diff_density_min -2.782
_refine_diff_density_rms 0.485
_refine_ls_extinction_method none
_refine_ls_goodness_of_fit_ref 0.996
_refine_ls_hydrogen_treatment mixed
_refine_ls_matrix_type full
_refine_ls_number_parameters 1016
_refine_ls_number_reflns 16164
_refine_ls_number_restraints 0
_refine_ls_restrained_S_all 0.996
_refine_ls_R_factor_all 0.1078
_refine_ls_R_factor_gt 0.0686
_refine_ls_shift/su_max 0.006
_refine_ls_shift/su_mean 0.000
_refine_ls_structure_factor_coef Fsqd
_refine_ls_weighting_details 'calc w=1/[\s^2^(Fo^2^)+(0.1000P)^2^+0.0000P] where P=(Fo^2^+2Fc^2^)/3'
_refine_ls_weighting_scheme calc
_refine_ls_wR_factor_gt 0.1808
_refine_ls_wR_factor_ref 0.2017
_reflns_number_gt 10255
_reflns_number_total 16164
_reflns_threshold_expression >2sigma(I)
_cod_data_source_file ic702407y-file003_3.cif
_cod_data_source_block 3
_cod_original_cell_volume 4626.4(16)
_cod_original_formula_sum 'C25 H24 Ag0 K1 N5 O64 P2 W18'
_cod_database_code 4304835

loop_
_symmetry_equiv_pos_as_xyz
'x, y, z'
'-x, -y, -z'

loop_
_atom_site_label
_atom_site_type_symbol
_atom_site_fract_x
_atom_site_fract_y
_atom_site_fract_z
_atom_site_U_iso_or_equiv
_atom_site_adp_type
_atom_site_occupancy
_atom_site_symmetry_multiplicity
_atom_site_calc_flag
_atom_site_refinement_flags
_atom_site_disorder_assembly
_atom_site_disorder_group
W1 W 0.41495(8) 0.31390(9) 0.13804(4) 0.0327(3) Uani 1 1 d . . .
W2 W 0.16853(8) 0.30828(9) 0.12908(4) 0.0313(3) Uani 1 1 d . . .
W3 W 0.29437(8) 0.36958(9) 0.39836(4) 0.0336(3) Uani 1 1 d . . .
W4 W -0.06593(7) 0.45791(9) 0.20321(4) 0.0318(3) Uani 1 1 d . . .
W5 W 0.47512(8) 0.08048(9) 0.24201(4) 0.0353(3) Uani 1 1 d . . .
W6 W 0.50771(8) 0.23711(9) 0.32779(4) 0.0344(3) Uani 1 1 d . . .
W7 W 0.23771(8) 0.60059(9) 0.29377(4) 0.0320(3) Uani 1 1 d . . .
W8 W 0.22958(8) 0.07419(9) 0.23272(4) 0.0349(3) Uani 1 1 d . . .
W9 W -0.00443(8) 0.22351(9) 0.30668(4) 0.0335(3) Uani 1 1 d . . .
W10 W 0.02659(8) 0.36149(9) 0.38712(4) 0.0335(3) Uani 1 1 d . . .
W11 W -0.03036(7) 0.59455(9) 0.28297(4) 0.0327(3) Uani 1 1 d . . .
W12 W 0.24246(9) 0.12972(9) 0.45106(4) 0.0362(3) Uani 1 1 d . . .
W13 W 0.45684(8) -0.00504(9) 0.38094(4) 0.0369(3) Uani 1 1 d . . .
W14 W 0.05564(8) 0.59590(9) 0.09660(4) 0.0355(3) Uani 1 1 d . . .
W15 W 0.44910(8) 0.47026(9) 0.22369(4) 0.0338(3) Uani 1 1 d . . .
W16 W 0.20872(8) -0.01037(9) 0.37155(4) 0.0359(3) Uani 1 1 d . . .
W17 W 0.30245(8) 0.60145(10) 0.10570(4) 0.0371(3) Uani 1 1 d . . .
W18 W 0.08858(8) 0.73605(9) 0.17662(4) 0.0367(3) Uani 1 1 d . . .
P2 P 0.1956(4) 0.4636(5) 0.2080(2) 0.0262(12) Uiso 1 1 d . . .
P1 P 0.2578(4) 0.2182(5) 0.3186(2) 0.0277(13) Uiso 1 1 d . . .
O79 O 0.4796(14) 0.3611(16) 0.2819(7) 0.046(5) Uani 1 1 d . . .
O77 O 0.1827(13) 0.6893(16) 0.2315(6) 0.040(5) Uani 1 1 d . . .
O76 O 0.4347(12) 0.1926(14) 0.1824(6) 0.032(4) Uani 1 1 d . . .
O69 O 0.3889(13) 0.0292(17) 0.4438(6) 0.045(5) Uani 1 1 d . . .
O67 O 0.4719(12) 0.0033(15) 0.3089(6) 0.040(5) Uani 1 1 d . . .
O66 O 0.1277(12) 0.4551(14) 0.0958(6) 0.034(4) Uani 1 1 d . . .
O64 O -0.0511(12) 0.3510(14) 0.2607(6) 0.030(4) Uani 1 1 d . . .
O62 O 0.3600(12) -0.0791(13) 0.3822(6) 0.037(4) Uani 1 1 d . . .
O61 O 0.3822(11) 0.5661(14) 0.1631(6) 0.034(4) Uani 1 1 d . . .
O60 O -0.0400(11) 0.5600(13) 0.1499(6) 0.029(4) Uani 1 1 d . . .
O59 O -0.0065(12) 0.6856(14) 0.2245(6) 0.036(4) Uani 1 1 d . . .
O57 O 0.0962(12) 0.5951(14) 0.3053(6) 0.032(4) Uani 1 1 d . . .
O56 O 0.2443(13) -0.0008(14) 0.3002(6) 0.034(4) Uani 1 1 d . . .
O55 O 0.2175(12) 0.1852(14) 0.1745(7) 0.038(5) Uani 1 1 d . . .
O53 O 0.0405(11) 0.3553(13) 0.1700(6) 0.029(4) Uani 1 1 d . . .
O51 O 0.4975(12) 0.1117(15) 0.3687(6) 0.034(4) Uani 1 1 d . . .
O50 O 0.5127(11) 0.1722(14) 0.2721(6) 0.033(4) Uani 1 1 d . . .
O48 O -0.1195(11) 0.5562(14) 0.2458(6) 0.029(4) Uani 1 1 d . . .
O47 O 0.1813(16) 0.6221(17) 0.0678(7) 0.053(5) Uani 1 1 d . . .
O44 O 0.2115(14) 0.7278(14) 0.1295(6) 0.037(4) Uani 1 1 d . . .
O43 O 0.2961(13) 0.2380(14) 0.4362(6) 0.036(4) Uani 1 1 d . . .
O41 O -0.0635(14) 0.4093(17) 0.4330(6) 0.049(5) Uani 1 1 d . . .
O40 O 0.3823(14) 0.5705(15) 0.2662(7) 0.041(5) Uani 1 1 d . . .
O39 O 0.4629(12) 0.3641(14) 0.1869(6) 0.031(4) Uani 1 1 d . . .
O38 O 0.0193(12) 0.7219(14) 0.1215(6) 0.035(4) Uani 1 1 d . . .
O37 O 0.2900(12) 0.4813(14) 0.3441(6) 0.033(4) Uani 1 1 d . . .
O36 O 0.3202(12) 0.2825(14) 0.3287(6) 0.035(4) Uani 1 1 d . . .
O34 O 0.0913(13) 0.1617(16) 0.2549(6) 0.039(5) Uani 1 1 d . . .
O33 O -0.1836(12) 0.4632(15) 0.1824(7) 0.041(5) Uani 1 1 d . . .
O32 O -0.1102(13) 0.1888(17) 0.3039(8) 0.053(6) Uani 1 1 d . . .
O31 O 0.5251(14) 0.2828(17) 0.0971(7) 0.047(5) Uani 1 1 d . . .
O30 O 0.0799(12) 0.0971(15) 0.3530(6) 0.041(5) Uani 1 1 d . . .
O29 O 0.2317(14) 0.6900(15) 0.3279(7) 0.045(5) Uani 1 1 d . . .
O28 O 0.1352(11) 0.2796(13) 0.3205(6) 0.031(4) Uani 1 1 d . . .
O26 O 0.4494(11) 0.3070(15) 0.3839(6) 0.034(4) Uani 1 1 d . . .
O25 O -0.0204(11) 0.4787(15) 0.3323(7) 0.041(5) Uani 1 1 d . . .
O23 O -0.1297(13) 0.6833(14) 0.3133(7) 0.045(5) Uani 1 1 d . . .
O20 O 0.1464(13) 0.4025(15) 0.3915(6) 0.037(4) Uani 1 1 d . . .
O19 O 0.1702(14) -0.1151(15) 0.3867(7) 0.043(5) Uani 1 1 d . . .
O18 O 0.5743(13) -0.1050(16) 0.4007(7) 0.044(5) Uani 1 1 d . . .
O14 O 0.3540(12) 0.4600(15) 0.1046(6) 0.035(4) Uani 1 1 d . . .
O13 O 0.6413(14) 0.2055(19) 0.3350(7) 0.058(6) Uani 1 1 d . . .
O12 O 0.5711(13) 0.4790(16) 0.2130(7) 0.043(5) Uani 1 1 d . . .
O10 O 0.2917(14) 0.4272(16) 0.4490(6) 0.045(5) Uani 1 1 d . . .
O9 O 0.5983(12) 0.0055(16) 0.2194(7) 0.045(5) Uani 1 1 d . . .
O8 O 0.1947(14) -0.0069(16) 0.2059(7) 0.044(5) Uani 1 1 d . . .
O7 O 0.3130(13) 0.2885(16) 0.1011(5) 0.040(5) Uani 1 1 d . . .
O6 O 0.2250(17) 0.1121(18) 0.5167(6) 0.062(6) Uani 1 1 d . . .
O5 O 0.2462(13) 0.3656(14) 0.1827(6) 0.032(4) Uani 1 1 d . . .
O3 O 0.1077(12) 0.2331(14) 0.4284(7) 0.035(4) Uani 1 1 d . . .
O1 O 0.0321(14) 0.8650(16) 0.1758(6) 0.046(5) Uani 1 1 d . . .
O011 O 0.1717(13) 0.5585(16) 0.1630(6) 0.040(5) Uani 1 1 d . . .
O010 O 0.2830(13) 0.1209(15) 0.3633(6) 0.034(4) Uani 1 1 d . . .
O09 O 0.0869(11) 0.4709(13) 0.2355(6) 0.024(4) Uani 1 1 d . . .
O08 O 0.2711(11) 0.4722(12) 0.2436(6) 0.027(4) Uani 1 1 d . . .
O07 O 0.1920(13) 0.0316(14) 0.4371(7) 0.039(5) Uani 1 1 d . . .
O06 O 0.2987(13) 0.1755(15) 0.2681(6) 0.038(4) Uani 1 1 d . . .
O05 O -0.0548(10) 0.2947(15) 0.3627(6) 0.037(5) Uani 1 1 d . . .
O04 O -0.0220(14) 0.6395(15) 0.0440(7) 0.043(5) Uani 1 1 d . . .
O03 O 0.3849(12) 0.0224(12) 0.2186(7) 0.033(4) Uani 1 1 d . . .
O02 O 0.1269(13) 0.2691(17) 0.0814(6) 0.051(6) Uani 1 1 d . . .
O01 O 0.3786(16) 0.6443(19) 0.0585(8) 0.067(7) Uani 1 1 d . . .
N5 N 0.2913(19) 0.411(2) 0.0052(9) 0.051(6) Uani 1 1 d . . .
N4 N 0.165(2) 0.837(3) -0.1919(10) 0.069(9) Uani 1 1 d . . .
C25 C 0.2928(18) 0.686(2) -0.1472(10) 0.040(7) Uani 1 1 d . . .
H25A H 0.3638 0.6387 -0.1461 0.048 Uiso 1 1 calc R . .
N2 N -0.025(2) 0.587(3) 0.4699(9) 0.066(9) Uani 1 1 d . . .
C8 C -0.070(3) 0.770(2) 0.3945(12) 0.051(8) Uani 1 1 d . . .
C15 C -0.030(2) 0.949(2) 0.2813(12) 0.047(8) Uani 1 1 d . . .
H15A H 0.0272 0.9619 0.2620 0.056 Uiso 1 1 calc R . .
C14 C -0.089(2) 0.851(2) 0.3534(11) 0.041(7) Uani 1 1 d . . .
C24 C 0.200(3) 0.440(3) -0.0133(10) 0.058(10) Uani 1 1 d . . .
H24A H 0.1539 0.4048 -0.0006 0.070 Uiso 1 1 calc R . .
C23 C 0.086(2) 0.815(3) -0.1606(10) 0.056(9) Uani 1 1 d . . .
H23A H 0.0145 0.8570 -0.1670 0.067 Uiso 1 1 calc R . .
C22 C 0.2116(18) 0.666(2) -0.1119(11) 0.037(7) Uani 1 1 d . . .
C21 C 0.242(2) 0.571(3) -0.0735(9) 0.040(7) Uani 1 1 d . . .
C20 C 0.358(3) 0.462(3) -0.0111(10) 0.063(12) Uani 1 1 d . . .
H20A H 0.4186 0.4468 0.0070 0.076 Uiso 1 1 calc R . .
C13 C -0.159(3) 0.734(3) 0.4192(10) 0.060(9) Uani 1 1 d . . .
H13A H -0.2312 0.7699 0.4118 0.072 Uiso 1 1 calc R . .
C12 C 0.032(2) 0.711(3) 0.4135(11) 0.054(8) Uani 1 1 d . . .
H12A H 0.0861 0.7362 0.3991 0.065 Uiso 1 1 calc R . .
C19 C 0.1066(19) 0.734(3) -0.1196(11) 0.051(9) Uani 1 1 d . . .
H19A H 0.0504 0.7247 -0.0978 0.061 Uiso 1 1 calc R . .
C18 C 0.167(2) 0.528(3) -0.0541(9) 0.047(8) Uani 1 1 d . . .
H18A H 0.0978 0.5541 -0.0664 0.056 Uiso 1 1 calc R . .
C11 C -0.124(3) 0.639(3) 0.4550(10) 0.056(9) Uani 1 1 d . . .
H11A H -0.1760 0.6117 0.4691 0.067 Uiso 1 1 calc R . .
C10 C -0.007(3) 0.870(3) 0.3204(13) 0.060(9) Uani 1 1 d . . .
H10A H 0.0645 0.8272 0.3257 0.072 Uiso 1 1 calc R . .
C17 C 0.264(3) 0.774(3) -0.1827(12) 0.060(9) Uani 1 1 d . . .
H17A H 0.3197 0.7912 -0.2018 0.072 Uiso 1 1 calc R . .
C9 C -0.1957(18) 0.922(2) 0.3413(13) 0.056(9) Uani 1 1 d . . .
H9A H -0.2546 0.9160 0.3621 0.067 Uiso 1 1 calc R . .
N3 N -0.1270(17) 1.0093(19) 0.2684(9) 0.043(6) Uani 1 1 d . . .
C16 C 0.340(2) 0.531(3) -0.0516(12) 0.063(10) Uani 1 1 d . . .
H16A H 0.3945 0.5555 -0.0661 0.075 Uiso 1 1 calc R . .
N1 N 0.212(2) -0.208(3) 0.5621(13) 0.072(10) Uani 1 1 d . . .
C7 C 0.069(4) 0.619(3) 0.4514(12) 0.080(13) Uani 1 1 d . . .
H7A H 0.1391 0.5847 0.4624 0.096 Uiso 1 1 calc R . .
C5 C 0.043(2) -0.047(3) 0.5134(12) 0.048(8) Uani 1 1 d . . .
C4 C 0.081(3) -0.138(3) 0.5003(13) 0.071(11) Uani 1 1 d . . .
H4A H 0.0555 -0.1482 0.4722 0.085 Uiso 1 1 calc R . .
C6 C -0.211(3) 0.998(3) 0.2992(15) 0.103(18) Uani 1 1 d . . .
H6A H -0.2812 1.0423 0.2914 0.123 Uiso 1 1 calc R . .
C3 C 0.175(4) -0.110(5) 0.5757(13) 0.11(2) Uani 1 1 d . . .
H3A H 0.2047 -0.0954 0.6012 0.134 Uiso 1 1 calc R . .
C2 C 0.165(3) -0.225(3) 0.5296(18) 0.084(15) Uani 1 1 d . . .
H2A H 0.1827 -0.2917 0.5239 0.101 Uiso 1 1 calc R . .
C1 C 0.090(3) -0.038(4) 0.5486(15) 0.086(14) Uani 1 1 d . . .
H1A H 0.0639 0.0277 0.5576 0.103 Uiso 1 1 calc R . .
K K 0.2034(7) 0.0847(9) 0.0505(4) 0.102(4) Uani 1 1 d . . .
OW2 O 0.444(2) -0.160(3) 0.5197(11) 0.101(9) Uiso 1 1 d . . .
OW1 O 0.375(2) -0.381(2) 0.6015(11) 0.091(8) Uiso 1 1 d . . .

loop_
_atom_site_aniso_label
_atom_site_aniso_U_11
_atom_site_aniso_U_22
_atom_site_aniso_U_33
_atom_site_aniso_U_23
_atom_site_aniso_U_13
_atom_site_aniso_U_12
W1 0.0363(5) 0.0387(7) 0.0235(5) -0.0043(5) 0.0005(4) -0.0154(5)
W2 0.0390(5) 0.0357(7) 0.0227(5) -0.0075(5) -0.0007(4) -0.0167(5)
W3 0.0434(5) 0.0351(7) 0.0258(5) -0.0048(5) -0.0054(4) -0.0173(5)
W4 0.0349(5) 0.0363(7) 0.0276(5) -0.0073(5) -0.0038(4) -0.0153(4)
W5 0.0391(5) 0.0363(7) 0.0278(5) -0.0053(5) -0.0006(4) -0.0110(5)
W6 0.0369(5) 0.0378(7) 0.0292(5) -0.0001(5) -0.0075(4) -0.0157(5)
W7 0.0393(5) 0.0315(7) 0.0292(5) -0.0041(5) -0.0062(4) -0.0165(4)
W8 0.0466(6) 0.0358(7) 0.0267(5) -0.0086(5) 0.0015(4) -0.0194(5)
W9 0.0403(5) 0.0367(7) 0.0289(5) -0.0071(5) 0.0007(4) -0.0202(5)
W10 0.0397(5) 0.0382(7) 0.0254(5) -0.0093(5) 0.0015(4) -0.0162(5)
W11 0.0354(5) 0.0353(7) 0.0296(5) -0.0091(5) -0.0038(4) -0.0129(4)
W12 0.0531(6) 0.0336(7) 0.0215(5) -0.0007(5) -0.0020(4) -0.0174(5)
W13 0.0444(5) 0.0323(7) 0.0286(5) 0.0039(5) -0.0060(4) -0.0116(5)
W14 0.0453(5) 0.0365(7) 0.0259(5) 0.0023(5) -0.0108(4) -0.0176(5)
W15 0.0358(5) 0.0376(7) 0.0319(6) -0.0026(5) -0.0040(4) -0.0187(5)
W16 0.0511(6) 0.0315(7) 0.0273(5) -0.0010(5) 0.0004(5) -0.0205(5)
W17 0.0441(5) 0.0383(7) 0.0287(5) 0.0056(5) -0.0040(4) -0.0202(5)
W18 0.0514(6) 0.0272(7) 0.0307(6) 0.0022(5) -0.0110(5) -0.0146(5)
O79 0.063(11) 0.051(14) 0.047(11) -0.020(11) -0.014(9) -0.040(10)
O77 0.047(9) 0.053(14) 0.025(9) 0.003(9) -0.011(8) -0.025(9)
O76 0.047(9) 0.033(12) 0.030(9) -0.015(9) -0.001(7) -0.025(8)
O69 0.046(10) 0.064(16) 0.021(9) -0.002(10) -0.010(8) -0.014(10)
O67 0.036(8) 0.045(13) 0.029(9) 0.003(9) 0.001(7) -0.009(8)
O66 0.040(9) 0.034(12) 0.027(9) -0.007(9) 0.002(7) -0.012(8)
O64 0.037(8) 0.035(11) 0.020(8) -0.008(8) 0.004(7) -0.017(8)
O62 0.039(8) 0.011(10) 0.041(10) 0.010(8) 0.000(8) 0.004(7)
O61 0.027(7) 0.026(11) 0.038(10) 0.006(9) 0.001(7) -0.005(7)
O60 0.028(7) 0.028(11) 0.034(9) -0.011(9) -0.008(7) -0.008(7)
O59 0.035(8) 0.033(12) 0.039(10) 0.007(9) -0.021(7) -0.013(8)
O57 0.050(9) 0.030(11) 0.024(8) -0.002(8) -0.005(7) -0.023(8)
O56 0.051(9) 0.021(11) 0.029(9) 0.001(8) 0.007(8) -0.018(8)
O55 0.036(8) 0.029(11) 0.042(10) -0.017(9) 0.015(8) -0.005(8)
O53 0.028(7) 0.023(10) 0.021(8) 0.000(8) 0.002(6) 0.003(7)
O51 0.044(9) 0.047(13) 0.013(8) -0.001(8) 0.004(7) -0.025(9)
O50 0.030(8) 0.038(12) 0.029(9) 0.007(8) 0.001(7) -0.017(8)
O48 0.033(8) 0.040(12) 0.025(8) -0.016(9) -0.005(7) -0.020(8)
O47 0.075(13) 0.052(15) 0.035(11) 0.032(10) -0.022(9) -0.042(11)
O44 0.077(12) 0.019(11) 0.024(9) 0.015(8) -0.030(8) -0.029(9)
O43 0.060(10) 0.029(11) 0.028(9) 0.001(9) 0.001(8) -0.029(9)
O41 0.055(11) 0.064(16) 0.026(10) -0.013(10) 0.017(8) -0.022(10)
O40 0.054(10) 0.039(13) 0.043(11) 0.001(10) -0.005(8) -0.033(9)
O39 0.045(9) 0.034(11) 0.031(9) -0.013(9) 0.009(7) -0.032(8)
O38 0.040(8) 0.037(12) 0.030(9) 0.008(9) -0.015(7) -0.020(8)
O37 0.045(9) 0.033(11) 0.032(9) -0.020(9) 0.003(7) -0.019(8)
O36 0.033(8) 0.030(11) 0.028(9) -0.005(9) -0.016(7) 0.006(7)
O34 0.051(10) 0.057(14) 0.023(9) -0.012(10) 0.005(8) -0.035(10)
O33 0.037(8) 0.048(14) 0.044(11) -0.025(11) 0.004(8) -0.017(8)
O32 0.040(9) 0.050(15) 0.074(15) -0.006(12) 0.008(10) -0.029(10)
O31 0.047(10) 0.063(16) 0.030(10) -0.006(11) -0.003(8) -0.019(10)
O30 0.034(8) 0.058(14) 0.030(9) -0.032(10) 0.022(8) -0.010(8)
O29 0.060(11) 0.030(12) 0.054(12) -0.012(10) -0.008(9) -0.023(9)
O28 0.029(7) 0.021(10) 0.038(10) -0.006(8) 0.001(7) -0.004(7)
O26 0.031(8) 0.046(13) 0.025(9) 0.003(9) -0.014(7) -0.017(8)
O25 0.029(8) 0.055(14) 0.055(12) -0.044(12) 0.000(8) -0.016(8)
O23 0.047(10) 0.021(11) 0.043(11) -0.004(9) -0.006(8) 0.014(8)
O20 0.043(9) 0.036(12) 0.032(10) -0.004(9) -0.005(8) -0.014(8)
O19 0.065(11) 0.029(12) 0.048(12) -0.008(10) 0.009(9) -0.033(9)
O18 0.047(10) 0.045(14) 0.034(10) -0.010(10) -0.001(8) -0.008(9)
O14 0.047(9) 0.039(12) 0.027(9) 0.007(9) -0.020(7) -0.026(9)
O13 0.044(10) 0.072(18) 0.042(11) 0.019(12) -0.020(9) -0.014(10)
O12 0.041(9) 0.056(14) 0.044(11) -0.023(11) -0.007(8) -0.024(9)
O10 0.057(10) 0.052(14) 0.029(9) -0.021(10) -0.015(8) -0.013(10)
O9 0.023(7) 0.056(14) 0.060(12) -0.024(12) -0.006(8) -0.011(8)
O8 0.053(10) 0.051(14) 0.035(10) -0.010(10) -0.013(8) -0.022(10)
O7 0.054(10) 0.074(15) 0.006(7) -0.025(9) 0.010(7) -0.034(10)
O6 0.087(14) 0.068(17) 0.008(8) 0.005(10) 0.009(9) -0.013(12)
O5 0.055(10) 0.028(11) 0.015(8) 0.006(8) -0.005(7) -0.020(8)
O3 0.044(9) 0.032(12) 0.043(10) -0.024(10) 0.004(8) -0.021(8)
O1 0.058(11) 0.057(15) 0.024(9) -0.002(10) -0.013(8) -0.021(10)
O011 0.046(9) 0.060(14) 0.011(8) 0.003(9) -0.021(7) -0.016(9)
O010 0.051(9) 0.041(12) 0.011(7) -0.003(8) -0.014(7) -0.015(9)
O09 0.029(7) 0.025(10) 0.024(8) -0.008(8) -0.005(6) -0.013(7)
O08 0.030(7) 0.018(10) 0.025(8) 0.002(8) -0.004(6) -0.004(6)
O07 0.054(10) 0.021(11) 0.038(10) -0.007(9) 0.017(8) -0.014(8)
O06 0.058(10) 0.036(12) 0.023(9) 0.013(8) 0.004(8) -0.031(9)
O05 0.015(7) 0.065(14) 0.038(10) -0.018(10) -0.001(7) -0.020(8)
O04 0.064(11) 0.025(12) 0.037(10) -0.001(9) -0.031(9) -0.008(9)
O03 0.041(8) 0.007(9) 0.047(11) -0.012(8) 0.000(8) -0.001(7)
O02 0.042(9) 0.083(18) 0.025(9) -0.030(11) -0.003(8) -0.008(10)
O01 0.062(12) 0.067(18) 0.052(13) 0.023(12) 0.010(11) -0.023(12)
N5 0.064(15) 0.040(17) 0.041(14) 0.019(13) -0.011(12) -0.021(13)
N4 0.10(2) 0.08(3) 0.043(15) 0.035(16) -0.035(15) -0.07(2)
C25 0.030(11) 0.027(16) 0.055(17) 0.010(14) 0.015(12) -0.015(11)
N2 0.10(2) 0.09(3) 0.025(13) -0.021(16) -0.009(14) -0.05(2)
C8 0.08(2) 0.026(19) 0.054(19) -0.030(17) -0.014(16) -0.012(15)
C15 0.039(13) 0.04(2) 0.07(2) -0.007(18) -0.001(14) -0.025(13)
C14 0.040(13) 0.04(2) 0.047(17) -0.020(16) -0.008(12) -0.016(13)
C24 0.08(2) 0.10(3) 0.026(15) -0.009(18) -0.005(14) -0.06(2)
C23 0.058(17) 0.08(3) 0.022(14) 0.024(16) -0.030(12) -0.021(17)
C22 0.031(12) 0.036(18) 0.053(17) -0.011(15) -0.018(12) -0.017(11)
C21 0.047(14) 0.07(2) 0.021(12) -0.007(14) -0.009(11) -0.042(15)
C20 0.10(2) 0.12(3) 0.016(13) -0.026(19) 0.020(15) -0.09(3)
C13 0.09(2) 0.05(2) 0.024(15) -0.004(16) -0.003(15) -0.006(18)
C12 0.067(18) 0.05(2) 0.033(16) 0.004(16) 0.007(14) -0.019(16)
C19 0.028(12) 0.09(3) 0.045(17) -0.045(19) 0.001(12) -0.014(14)
C18 0.056(15) 0.07(2) 0.023(13) 0.015(15) -0.016(12) -0.034(16)
C11 0.09(2) 0.08(3) 0.018(14) -0.016(17) 0.008(15) -0.06(2)
C10 0.068(19) 0.05(2) 0.07(2) 0.01(2) -0.022(17) -0.031(17)
C17 0.08(2) 0.07(3) 0.046(18) -0.02(2) -0.021(16) -0.03(2)
C9 0.018(11) 0.039(19) 0.09(2) -0.033(19) 0.013(14) 0.017(11)
N3 0.048(12) 0.038(16) 0.047(14) -0.002(13) -0.008(11) -0.020(11)
C16 0.047(15) 0.08(3) 0.06(2) 0.03(2) -0.025(15) -0.031(17)
N1 0.08(2) 0.07(3) 0.09(2) -0.03(2) 0.020(18) -0.054(19)
C7 0.18(4) 0.019(19) 0.035(18) 0.005(15) 0.02(2) -0.04(2)
C5 0.043(14) 0.06(2) 0.046(18) -0.023(18) 0.010(14) -0.022(14)
C4 0.11(3) 0.04(2) 0.05(2) -0.011(19) 0.009(19) -0.010(19)
C6 0.057(19) 0.09(4) 0.08(3) 0.07(3) 0.006(19) 0.01(2)
C3 0.12(3) 0.23(7) 0.03(2) -0.03(3) 0.00(2) -0.11(4)
C2 0.06(2) 0.03(2) 0.15(4) -0.05(3) 0.04(2) 0.001(15)
C1 0.051(18) 0.09(4) 0.07(2) 0.01(2) -0.025(19) 0.018(19)
K 0.077(5) 0.115(10) 0.140(9) -0.055(8) 0.009(6) -0.051(6)

loop_
_atom_type_symbol
_atom_type_description
_atom_type_scat_dispersion_real
_atom_type_scat_dispersion_imag
_atom_type_scat_source
C C 0.0033 0.0016 'International Tables Vol C Tables 4.2.6.8 and 6.1.1.4'
H H 0.0000 0.0000 'International Tables Vol C Tables 4.2.6.8 and 6.1.1.4'
N N 0.0061 0.0033 'International Tables Vol C Tables 4.2.6.8 and 6.1.1.4'
O O 0.0106 0.0060 'International Tables Vol C Tables 4.2.6.8 and 6.1.1.4'
P P 0.1023 0.0942 'International Tables Vol C Tables 4.2.6.8 and 6.1.1.4'
Ag Ag -0.8971 1.1015 'International Tables Vol C Tables 4.2.6.8 and 6.1.1.4'
W W -0.8490 6.8722 'International Tables Vol C Tables 4.2.6.8 and 6.1.1.4'
K K 0.2009 0.2494 'International Tables Vol C Tables 4.2.6.8 and 6.1.1.4'

loop_
_geom_angle_atom_site_label_1
_geom_angle_atom_site_label_2
_geom_angle_atom_site_label_3
_geom_angle
_geom_angle_site_symmetry_1
_geom_angle_site_symmetry_3
_geom_angle_publ_flag
O31 W1 O76 103.3(9) . . ?
O31 W1 O39 101.8(7) . . ?
O76 W1 O39 89.7(7) . . ?
O31 W1 O7 99.5(7) . . ?
O76 W1 O7 90.7(8) . . ?
O39 W1 O7 158.0(6) . . ?
O31 W1 O14 94.6(9) . . ?
O76 W1 O14 162.1(6) . . ?
O39 W1 O14 85.7(7) . . ?
O7 W1 O14 87.2(7) . . ?
O31 W1 O5 170.7(7) . . ?
O76 W1 O5 82.0(6) . . ?
O39 W1 O5 85.7(6) . . ?
O7 W1 O5 72.5(5) . . ?
O14 W1 O5 80.3(6) . . ?
O02 W2 O55 100.9(9) . . ?
O02 W2 O53 102.8(7) . . ?
O55 W2 O53 90.5(6) . . ?
O02 W2 O7 96.8(6) . . ?
O55 W2 O7 91.4(7) . . ?
O53 W2 O7 159.6(6) . . ?
O02 W2 O66 95.6(9) . . ?
O55 W2 O66 163.6(7) . . ?
O53 W2 O66 85.3(6) . . ?
O7 W2 O66 87.2(7) . . ?
O02 W2 O5 170.3(7) . . ?
O55 W2 O5 83.3(7) . . ?
O53 W2 O5 85.9(6) . . ?
O7 W2 O5 74.2(5) . . ?
O66 W2 O5 80.6(6) . . ?
O02 W2 K 30.9(7) . . ?
O55 W2 K 74.4(5) . . ?
O53 W2 K 118.1(5) . . ?
O7 W2 K 81.9(5) . . ?
O66 W2 K 121.5(5) . . ?
O5 W2 K 146.7(5) . . ?
O10 W3 O20 101.6(7) . . ?
O10 W3 O37 99.5(8) . . ?
O20 W3 O37 88.9(7) . . ?
O10 W3 O43 97.9(8) . . ?
O20 W3 O43 86.4(8) . . ?
O37 W3 O43 162.5(6) . . ?
O10 W3 O26 101.1(7) . . ?
O20 W3 O26 157.3(7) . . ?
O37 W3 O26 88.6(7) . . ?
O43 W3 O26 89.3(7) . . ?
O10 W3 O36 173.3(7) . . ?
O20 W3 O36 85.0(6) . . ?
O37 W3 O36 81.0(6) . . ?
O43 W3 O36 81.9(6) . . ?
O26 W3 O36 72.3(6) . . ?
O33 W4 O48 100.5(7) . . ?
O33 W4 O64 98.8(8) . . ?
O48 W4 O64 89.6(7) . . ?
O33 W4 O53 102.7(7) . . ?
O48 W4 O53 156.8(6) . . ?
O64 W4 O53 86.3(6) . . ?
O33 W4 O60 97.5(8) . . ?
O48 W4 O60 89.8(7) . . ?
O64 W4 O60 163.6(6) . . ?
O53 W4 O60 87.7(6) . . ?
O33 W4 O09 172.9(7) . . ?
O48 W4 O09 72.8(5) . . ?
O64 W4 O09 83.7(6) . . ?
O53 W4 O09 84.1(6) . . ?
O60 W4 O09 80.5(6) . . ?
O9 W5 O67 100.1(9) . . ?
O9 W5 O50 101.6(7) . . ?
O67 W5 O50 86.9(7) . . ?
O9 W5 O03 99.7(7) . . ?
O67 W5 O03 91.5(8) . . ?
O50 W5 O03 158.6(6) . . ?
O9 W5 O76 98.8(8) . . ?
O67 W5 O76 160.9(6) . . ?
O50 W5 O76 86.8(7) . . ?
O03 W5 O76 87.8(7) . . ?
O9 W5 O06 174.1(7) . . ?
O67 W5 O06 81.2(6) . . ?
O50 W5 O06 84.2(6) . . ?
O03 W5 O06 74.4(6) . . ?
O76 W5 O06 80.2(6) . . ?
O13 W6 O79 99.8(9) . . ?
O13 W6 O26 99.5(8) . . ?
O79 W6 O26 92.5(8) . . ?
O13 W6 O50 101.1(8) . . ?
O79 W6 O50 87.8(7) . . ?
O26 W6 O50 159.1(6) . . ?
O13 W6 O51 96.2(9) . . ?
O79 W6 O51 163.3(7) . . ?
O26 W6 O51 89.6(7) . . ?
O50 W6 O51 84.5(7) . . ?
O13 W6 O36 172.7(8) . . ?
O79 W6 O36 83.5(7) . . ?
O26 W6 O36 73.8(6) . . ?
O50 W6 O36 85.5(6) . . ?
O51 W6 O36 81.2(7) . . ?
O29 W7 O37 98.3(8) . . ?
O29 W7 O77 99.8(9) . . ?
O37 W7 O77 161.8(7) . . ?
O29 W7 O57 102.9(7) . . ?
O37 W7 O57 89.9(7) . . ?
O77 W7 O57 84.3(7) . . ?
O29 W7 O40 98.7(8) . . ?
O37 W7 O40 88.3(8) . . ?
O77 W7 O40 90.7(8) . . ?
O57 W7 O40 158.4(7) . . ?
O29 W7 O08 172.3(7) . . ?
O37 W7 O08 80.9(6) . . ?
O77 W7 O08 81.3(7) . . ?
O57 W7 O08 84.8(6) . . ?
O40 W7 O08 73.6(6) . . ?
O8 W8 O34 100.7(7) . . ?
O8 W8 O56 98.5(8) . . ?
O34 W8 O56 87.1(7) . . ?
O8 W8 O03 100.3(7) . . ?
O34 W8 O03 158.8(6) . . ?
O56 W8 O03 92.2(7) . . ?
O8 W8 O55 99.9(8) . . ?
O34 W8 O55 85.9(7) . . ?
O56 W8 O55 161.3(7) . . ?
O03 W8 O55 88.2(7) . . ?
O8 W8 O06 173.6(7) . . ?
O34 W8 O06 85.7(6) . . ?
O56 W8 O06 81.2(6) . . ?
O03 W8 O06 73.3(6) . . ?
O55 W8 O06 81.0(6) . . ?
O32 W9 O34 102.1(8) . . ?
O32 W9 O64 98.1(9) . . ?
O34 W9 O64 89.2(7) . . ?
O32 W9 O05 98.9(7) . . ?
O34 W9 O05 158.8(6) . . ?
O64 W9 O05 90.6(7) . . ?
O32 W9 O30 96.6(9) . . ?
O34 W9 O30 85.1(7) . . ?
O64 W9 O30 165.0(6) . . ?
O05 W9 O30 89.8(7) . . ?
O32 W9 O28 172.8(7) . . ?
O34 W9 O28 85.0(6) . . ?
O64 W9 O28 83.3(6) . . ?
O05 W9 O28 73.9(5) . . ?
O30 W9 O28 82.4(6) . . ?
O41 W10 O3 96.4(9) . . ?
O41 W10 O05 96.9(8) . . ?
O3 W10 O05 90.5(7) . . ?
O41 W10 O20 105.5(8) . . ?
O3 W10 O20 85.9(7) . . ?
O05 W10 O20 157.6(6) . . ?
O41 W10 O25 99.3(9) . . ?
O3 W10 O25 163.8(6) . . ?
O05 W10 O25 91.0(7) . . ?
O20 W10 O25 86.6(7) . . ?
O41 W10 O28 170.6(7) . . ?
O3 W10 O28 82.7(6) . . ?
O05 W10 O28 73.8(5) . . ?
O20 W10 O28 83.9(6) . . ?
O25 W10 O28 82.3(6) . . ?
O23 W11 O25 97.1(8) . . ?
O23 W11 O57 103.0(8) . . ?
O25 W11 O57 89.4(7) . . ?
O23 W11 O59 98.8(8) . . ?
O25 W11 O59 164.0(6) . . ?
O57 W11 O59 85.2(7) . . ?
O23 W11 O48 99.1(8) . . ?
O25 W11 O48 88.4(7) . . ?
O57 W11 O48 157.9(6) . . ?
O59 W11 O48 90.9(7) . . ?
O23 W11 O09 172.0(7) . . ?
O25 W11 O09 83.4(6) . . ?
O57 W11 O09 84.9(6) . . ?
O59 W11 O09 81.1(6) . . ?
O48 W11 O09 72.9(5) . . ?
O6 W12 O43 102.7(9) . . ?
O6 W12 O07 100.5(9) . . ?
O43 W12 O07 156.7(7) . . ?
O6 W12 O3 103.6(8) . . ?
O43 W12 O3 85.8(7) . . ?
O07 W12 O3 87.1(7) . . ?
O6 W12 O69 100.1(9) . . ?
O43 W12 O69 90.0(8) . . ?
O07 W12 O69 87.6(8) . . ?
O3 W12 O69 156.2(7) . . ?
O6 W12 O010 169.7(9) . . ?
O43 W12 O010 84.2(6) . . ?
O07 W12 O010 73.1(6) . . ?
O3 W12 O010 84.4(6) . . ?
O69 W12 O010 71.9(6) . . ?
O18 W13 O69 100.9(8) . . ?
O18 W13 O51 102.8(8) . . ?
O69 W13 O51 90.5(7) . . ?
O18 W13 O67 102.2(7) . . ?
O69 W13 O67 156.8(8) . . ?
O51 W13 O67 85.4(7) . . ?
O18 W13 O62 101.5(8) . . ?
O69 W13 O62 86.6(7) . . ?
O51 W13 O62 155.7(7) . . ?
O67 W13 O62 87.9(7) . . ?
O18 W13 O010 171.9(7) . . ?
O69 W13 O010 73.3(7) . . ?
O51 W13 O010 83.2(7) . . ?
O67 W13 O010 83.6(6) . . ?
O62 W13 O010 72.8(6) . . ?
O04 W14 O66 103.9(8) . . ?
O04 W14 O47 100.0(9) . . ?
O66 W14 O47 90.3(8) . . ?
O04 W14 O38 100.5(8) . . ?
O66 W14 O38 155.6(7) . . ?
O47 W14 O38 84.6(8) . . ?
O04 W14 O60 102.9(8) . . ?
O66 W14 O60 88.2(7) . . ?
O47 W14 O60 156.6(7) . . ?
O38 W14 O60 87.2(6) . . ?
O04 W14 O011 170.7(8) . . ?
O66 W14 O011 81.9(7) . . ?
O47 W14 O011 72.4(7) . . ?
O38 W14 O011 73.7(7) . . ?
O60 W14 O011 84.3(6) . . ?
O12 W15 O40 100.4(7) . . ?
O12 W15 O79 98.7(9) . . ?
O40 W15 O79 90.6(8) . . ?
O12 W15 O39 102.0(7) . . ?
O40 W15 O39 157.6(6) . . ?
O79 W15 O39 85.0(7) . . ?
O12 W15 O61 97.7(8) . . ?
O40 W15 O61 92.9(8) . . ?
O79 W15 O61 162.2(6) . . ?
O39 W15 O61 85.1(8) . . ?
O12 W15 O08 174.1(7) . . ?
O40 W15 O08 73.7(6) . . ?
O79 W15 O08 81.9(6) . . ?
O39 W15 O08 84.0(5) . . ?
O61 W15 O08 82.4(6) . . ?
O19 W16 O30 102.3(9) . . ?
O19 W16 O56 103.8(8) . . ?
O30 W16 O56 85.4(7) . . ?
O19 W16 O62 99.2(8) . . ?
O30 W16 O62 158.5(8) . . ?
O56 W16 O62 87.7(7) . . ?
O19 W16 O07 101.3(8) . . ?
O30 W16 O07 89.5(7) . . ?
O56 W16 O07 154.8(7) . . ?
O62 W16 O07 88.1(7) . . ?
O19 W16 O010 169.5(8) . . ?
O30 W16 O010 86.0(7) . . ?
O56 W16 O010 83.1(6) . . ?
O62 W16 O010 72.9(7) . . ?
O07 W16 O010 72.0(6) . . ?
O01 W17 O14 102.5(10) . . ?
O01 W17 O61 104.3(9) . . ?
O14 W17 O61 86.0(7) . . ?
O01 W17 O47 99.2(9) . . ?
O14 W17 O47 90.4(8) . . ?
O61 W17 O47 156.4(7) . . ?
O01 W17 O44 102.1(10) . . ?
O14 W17 O44 155.5(7) . . ?
O61 W17 O44 88.2(7) . . ?
O47 W17 O44 85.5(8) . . ?
O01 W17 O011 170.5(9) . . ?
O14 W17 O011 81.6(7) . . ?
O61 W17 O011 84.4(6) . . ?
O47 W17 O011 72.0(6) . . ?
O44 W17 O011 74.1(7) . . ?
O1 W18 O77 102.7(8) . . ?
O1 W18 O59 101.9(8) . . ?
O77 W18 O59 84.9(7) . . ?
O1 W18 O38 101.4(8) . . ?
O77 W18 O38 155.9(8) . . ?
O59 W18 O38 89.9(7) . . ?
O1 W18 O44 101.0(8) . . ?
O77 W18 O44 89.3(7) . . ?
O59 W18 O44 157.0(7) . . ?
O38 W18 O44 86.4(6) . . ?
O1 W18 O011 170.8(7) . . ?
O77 W18 O011 84.2(7) . . ?
O59 W18 O011 84.6(7) . . ?
O38 W18 O011 71.9(6) . . ?
O44 W18 O011 72.7(6) . . ?
O09 P2 O08 110.4(8) . . ?
O09 P2 O5 111.9(9) . . ?
O08 P2 O5 113.3(9) . . ?
O09 P2 O011 106.5(9) . . ?
O08 P2 O011 108.7(9) . . ?
O5 P2 O011 105.6(9) . . ?
O36 P1 O28 111.1(9) . . ?
O36 P1 O06 111.7(9) . . ?
O28 P1 O06 112.4(10) . . ?
O36 P1 O010 106.4(9) . . ?
O28 P1 O010 108.0(9) . . ?
O06 P1 O010 106.9(9) . . ?
W6 O79 W15 166.8(9) . . ?
W7 O77 W18 152.4(10) . . ?
W1 O76 W5 162.9(8) . . ?
W13 O69 W12 123.7(10) . . ?
W5 O67 W13 150.8(11) . . ?
W14 O66 W2 151.2(8) . . ?
W4 O64 W9 164.2(8) . . ?
W16 O62 W13 123.0(9) . . ?
W17 O61 W15 152.2(10) . . ?
W4 O60 W14 148.5(9) . . ?
W11 O59 W18 151.2(9) . . ?
W11 O57 W7 152.4(9) . . ?
W8 O56 W16 151.6(10) . . ?
W2 O55 W8 163.4(8) . . ?
W2 O53 W4 152.0(10) . . ?
W13 O51 W6 153.4(9) . . ?
W5 O50 W6 151.1(8) . . ?
W4 O48 W11 124.4(7) . . ?
W14 O47 W17 124.2(10) . . ?
W17 O44 W18 122.8(9) . . ?
W12 O43 W3 151.5(11) . . ?
W15 O40 W7 123.0(8) . . ?
W1 O39 W15 151.4(11) . . ?
W14 O38 W18 124.2(9) . . ?
W7 O37 W3 161.5(9) . . ?
P1 O36 W6 128.1(9) . . ?
P1 O36 W3 127.7(9) . . ?
W6 O36 W3 91.4(5) . . ?
W8 O34 W9 150.6(11) . . ?
W16 O30 W9 151.3(8) . . ?
P1 O28 W10 128.1(9) . . ?
P1 O28 W9 127.3(9) . . ?
W10 O28 W9 89.8(5) . . ?
W6 O26 W3 122.4(8) . . ?
W11 O25 W10 164.2(8) . . ?
W3 O20 W10 150.8(11) . . ?
W17 O14 W1 151.9(9) . . ?
W2 O7 W1 120.3(6) . . ?
P2 O5 W2 128.8(10) . . ?
P2 O5 W1 126.0(9) . . ?
W2 O5 W1 92.6(5) . . ?
W10 O3 W12 150.9(9) . . ?
P2 O011 W14 126.2(10) . . ?
P2 O011 W17 125.7(9) . . ?
W14 O011 W17 91.3(5) . . ?
P2 O011 W18 122.4(8) . . ?
W14 O011 W18 90.3(6) . . ?
W17 O011 W18 90.4(7) . . ?
P1 O010 W13 124.9(8) . . ?
P1 O010 W16 124.0(8) . . ?
W13 O010 W16 91.2(7) . . ?
P1 O010 W12 124.9(9) . . ?
W13 O010 W12 91.1(6) . . ?
W16 O010 W12 90.3(6) . . ?
P2 O09 W11 130.1(8) . . ?
P2 O09 W4 128.0(8) . . ?
W11 O09 W4 89.9(5) . . ?
P2 O08 W15 127.1(8) . . ?
P2 O08 W7 128.6(8) . . ?
W15 O08 W7 89.8(5) . . ?
W12 O07 W16 124.5(8) . . ?
P1 O06 W5 128.6(10) . . ?
P1 O06 W8 126.4(8) . . ?
W5 O06 W8 91.2(6) . . ?
W9 O05 W10 122.4(6) . . ?
W5 O03 W8 121.1(7) . . ?
W2 O02 K 129.9(10) . . ?
C24 N5 C20 121(3) . . ?
C17 N4 C23 116(3) . . ?
C22 C25 C17 119(3) . . ?
C11 N2 C7 124(3) . . ?
C14 C8 C12 124(3) . . ?
C14 C8 C13 121(3) . . ?
C12 C8 C13 115(3) . . ?
N3 C15 C10 125(3) . . ?
C10 C14 C8 124(3) . . ?
C10 C14 C9 114(3) . . ?
C8 C14 C9 122(3) . . ?
N5 C24 C18 121(3) . . ?
N4 C23 C19 123(3) . . ?
C19 C22 C25 117(3) . . ?
C19 C22 C21 124(2) . . ?
C25 C22 C21 119(2) . . ?
C18 C21 C16 118(3) . . ?
C18 C21 C22 120(2) . . ?
C16 C21 C22 121(2) . . ?
C16 C20 N5 121(3) . . ?
C11 C13 C8 115(3) . . ?
C7 C12 C8 132(3) . . ?
C23 C19 C22 119(2) . . ?
C21 C18 C24 116(3) . . ?
N2 C11 C13 127(3) . . ?
C15 C10 C14 121(3) . . ?
N4 C17 C25 125(3) . . ?
C6 C9 C14 120(3) . . ?
C15 N3 C6 118(3) . . ?
C20 C16 C21 121(3) . . ?
C2 N1 C3 120(4) . . ?
C12 C7 N2 108(4) . . ?
C1 C5 C4 115(4) . . ?
C1 C5 C5 120(4) . 2_556 ?
C4 C5 C5 125(4) . 2_556 ?
C5 C4 C2 121(3) . . ?
N3 C6 C9 122(3) . . ?
C1 C3 N1 114(4) . . ?
N1 C2 C4 120(3) . . ?
C5 C1 C3 129(5) . . ?
O02 K W2 19.2(4) . . ?

loop_
_geom_bond_atom_site_label_1
_geom_bond_atom_site_label_2
_geom_bond_distance
_geom_bond_site_symmetry_2
_geom_bond_publ_flag
W1 O31 1.704(15) . ?
W1 O76 1.827(19) . ?
W1 O39 1.897(14) . ?
W1 O7 1.960(15) . ?
W1 O14 1.972(19) . ?
W1 O5 2.354(15) . ?
W2 O02 1.725(16) . ?
W2 O55 1.85(2) . ?
W2 O53 1.892(12) . ?
W2 O7 1.927(14) . ?
W2 O66 1.979(19) . ?
W2 O5 2.309(16) . ?
W2 K 4.022(9) . ?
W3 O10 1.719(15) . ?
W3 O20 1.879(16) . ?
W3 O37 1.908(19) . ?
W3 O43 1.925(18) . ?
W3 O26 1.948(14) . ?
W3 O36 2.376(15) . ?
W4 O33 1.707(16) . ?
W4 O48 1.864(14) . ?
W4 O64 1.899(17) . ?
W4 O53 1.898(13) . ?
W4 O60 1.918(17) . ?
W4 O09 2.402(13) . ?
W5 O9 1.707(15) . ?
W5 O67 1.911(18) . ?
W5 O50 1.907(17) . ?
W5 O03 1.922(16) . ?
W5 O76 1.974(19) . ?
W5 O06 2.338(17) . ?
W6 O13 1.696(17) . ?
W6 O79 1.86(2) . ?
W6 O26 1.904(15) . ?
W6 O50 1.898(16) . ?
W6 O51 1.932(18) . ?
W6 O36 2.342(15) . ?
W7 O29 1.688(16) . ?
W7 O37 1.890(19) . ?
W7 O77 1.914(19) . ?
W7 O57 1.912(15) . ?
W7 O40 1.908(16) . ?
W7 O08 2.365(14) . ?
W8 O8 1.702(17) . ?
W8 O34 1.902(17) . ?
W8 O56 1.899(17) . ?
W8 O03 1.943(14) . ?
W8 O55 1.952(19) . ?
W8 O06 2.372(17) . ?
W9 O32 1.681(16) . ?
W9 O34 1.892(14) . ?
W9 O64 1.897(18) . ?
W9 O05 1.904(15) . ?
W9 O30 1.98(2) . ?
W9 O28 2.386(15) . ?
W10 O41 1.676(14) . ?
W10 O3 1.92(2) . ?
W10 O05 1.932(15) . ?
W10 O20 1.926(16) . ?
W10 O25 1.94(2) . ?
W10 O28 2.373(14) . ?
W11 O23 1.706(14) . ?
W11 O25 1.86(2) . ?
W11 O57 1.869(15) . ?
W11 O59 1.897(18) . ?
W11 O48 1.933(13) . ?
W11 O09 2.351(13) . ?
W12 O6 1.733(16) . ?
W12 O43 1.883(16) . ?
W12 O07 1.878(17) . ?
W12 O3 1.914(18) . ?
W12 O69 1.953(18) . ?
W12 O010 2.381(14) . ?
W13 O18 1.721(19) . ?
W13 O69 1.888(15) . ?
W13 O51 1.886(17) . ?
W13 O67 1.911(16) . ?
W13 O62 1.948(17) . ?
W13 O010 2.365(17) . ?
W14 O04 1.726(17) . ?
W14 O66 1.861(17) . ?
W14 O47 1.901(17) . ?
W14 O38 1.906(17) . ?
W14 O60 1.926(15) . ?
W14 O011 2.357(15) . ?
W15 O12 1.672(15) . ?
W15 O40 1.896(17) . ?
W15 O79 1.92(2) . ?
W15 O39 1.908(14) . ?
W15 O61 1.955(18) . ?
W15 O08 2.371(13) . ?
W16 O19 1.708(17) . ?
W16 O30 1.856(18) . ?
W16 O56 1.913(15) . ?
W16 O62 1.913(16) . ?
W16 O07 1.941(16) . ?
W16 O010 2.385(18) . ?
W17 O01 1.693(18) . ?
W17 O14 1.861(18) . ?
W17 O61 1.860(17) . ?
W17 O47 1.918(19) . ?
W17 O44 1.932(18) . ?
W17 O011 2.364(16) . ?
W18 O1 1.69(2) . ?
W18 O77 1.904(17) . ?
W18 O59 1.926(16) . ?
W18 O38 1.926(16) . ?
W18 O44 1.935(17) . ?
W18 O011 2.42(2) . ?
P2 O09 1.528(13) . ?
P2 O08 1.528(16) . ?
P2 O5 1.555(17) . ?
P2 O011 1.573(19) . ?
P1 O36 1.529(18) . ?
P1 O28 1.539(15) . ?
P1 O06 1.558(16) . ?
P1 O010 1.588(19) . ?
O02 K 2.69(2) . ?
N5 C24 1.26(4) . ?
N5 C20 1.33(3) . ?
N4 C17 1.30(4) . ?
N4 C23 1.37(4) . ?
C25 C22 1.42(3) . ?
C25 C17 1.37(4) . ?
N2 C11 1.31(4) . ?
N2 C7 1.49(5) . ?
C8 C14 1.39(4) . ?
C8 C12 1.40(4) . ?
C8 C13 1.50(4) . ?
C15 N3 1.29(4) . ?
C15 C10 1.34(5) . ?
C14 C10 1.40(4) . ?
C14 C9 1.43(4) . ?
C24 C18 1.45(4) . ?
C23 C19 1.39(4) . ?
C22 C19 1.38(4) . ?
C22 C21 1.48(4) . ?
C21 C18 1.37(3) . ?
C21 C16 1.37(4) . ?
C20 C16 1.29(5) . ?
C13 C11 1.43(5) . ?
C12 C7 1.45(5) . ?
C9 C6 1.37(5) . ?
N3 C6 1.36(4) . ?
N1 C2 1.25(5) . ?
N1 C3 1.39(6) . ?
C5 C1 1.25(5) . ?
C5 C4 1.31(4) . ?
C5 C5 1.50(7) 2_556 ?
C4 C2 1.47(5) . ?
C3 C1 1.37(6) . ?
